data_1515328
loop_
_publ_author_name
'Aldemir, M\"uge'
'Heinemann, Frank W.'
'Kisch, Horst'

_publ_section_title
;
 Photochemical synthesis of N-adamantylhomoallylamines through addition of
 cyclic olefins to imines catalyzed by alumina grafted cadmium sulfide.
;
_journal_issue 6
_journal_name_full
'Photochemical &amp; photobiological sciences : Official journal of the European Photochemistry Association and the European Society for Photobiology'
_journal_page_first 908
_journal_page_last 913
_journal_paper_doi 10.1039/c1pp05298e
_journal_volume 11
_journal_year 2012
_chemical_absolute_configuration unk
_chemical_formula_sum 'C34 H42 Cl2 N2'
_chemical_formula_weight 549.60
_chemical_name_systematic
;
?
;
_space_group_IT_number 33
_symmetry_cell_setting orthorhombic
_symmetry_space_group_name_Hall 'P 2c -2n'
_symmetry_space_group_name_H-M 'P n a 21'
_atom_sites_solution_hydrogens difmap
_atom_sites_solution_primary direct
_atom_sites_solution_secondary difmap
_audit_creation_method SHELXL-97
_cell_angle_alpha 90.00
_cell_angle_beta 90.00
_cell_angle_gamma 90.00
_cell_formula_units_Z 4
_cell_length_a 11.276(1)
_cell_length_b 12.100(1)
_cell_length_c 20.803(2)
_cell_measurement_reflns_used 296
_cell_measurement_temperature 100(2)
_cell_measurement_theta_max 20.00
_cell_measurement_theta_min 6.00
_cell_volume 2838.4(4)
_computing_cell_refinement 'EVALCCD (Duisenberg, 2003)'
_computing_data_collection 'COLLECT (Bruker-Nonius, 2002)'
_computing_data_reduction 'EVALCCD (Duisenberg, 2003)'
_computing_molecular_graphics 'SHELXTL 6.12 (Bruker AXS, 2002)'
_computing_publication_material 'SHELXTL 6.12 (Bruker AXS, 2002)'
_computing_structure_refinement 'SHELXTL 6.12 (Bruker AXS, 2002)'
_computing_structure_solution 'SHELXTL 6.12 (Bruker AXS, 2002)'
_diffrn_ambient_temperature 100(2)
_diffrn_detector_area_resol_mean 9
_diffrn_measured_fraction_theta_full 0.995
_diffrn_measured_fraction_theta_max 0.995
_diffrn_measurement_device_type 'Bruker-Nonius KappaCCD'
_diffrn_measurement_method
;
\f- and \w-rotations with 1.60 \% and 48 sec per frame
;
_diffrn_radiation_monochromator graphite
_diffrn_radiation_source 'fine-focus sealed tube'
_diffrn_radiation_type MoK\a
_diffrn_radiation_wavelength 0.71073
_diffrn_reflns_av_R_equivalents 0.0452
_diffrn_reflns_av_sigmaI/netI 0.0460
_diffrn_reflns_limit_h_max 13
_diffrn_reflns_limit_h_min -14
_diffrn_reflns_limit_k_max 15
_diffrn_reflns_limit_k_min -15
_diffrn_reflns_limit_l_max 27
_diffrn_reflns_limit_l_min -27
_diffrn_reflns_number 35712
_diffrn_reflns_theta_full 27.88
_diffrn_reflns_theta_max 27.88
_diffrn_reflns_theta_min 3.61
_exptl_absorpt_coefficient_mu 0.255
_exptl_absorpt_correction_T_max 1.000
_exptl_absorpt_correction_T_min 0.968
_exptl_absorpt_correction_type multi-scan
_exptl_absorpt_process_details 'SADABS, Bruker AXS, 2002'
_exptl_crystal_colour colorless
_exptl_crystal_density_diffrn 1.286
_exptl_crystal_density_method 'not measured'
_exptl_crystal_description prism
_exptl_crystal_F_000 1176
_exptl_crystal_size_max 0.32
_exptl_crystal_size_mid 0.28
_exptl_crystal_size_min 0.25
_refine_diff_density_max 0.348
_refine_diff_density_min -0.270
_refine_diff_density_rms 0.050
_refine_ls_abs_structure_details
;
Flack H D (1983), Acta Cryst. A39, 876-881
3218 Friedel pairs used in the refinement of Flack parameter
;
_refine_ls_abs_structure_Flack 0.49(7)
_refine_ls_extinction_method none
_refine_ls_goodness_of_fit_ref 1.025
_refine_ls_hydrogen_treatment refxyz
_refine_ls_matrix_type full
_refine_ls_number_parameters 470
_refine_ls_number_reflns 6674
_refine_ls_number_restraints 1
_refine_ls_restrained_S_all 1.025
_refine_ls_R_factor_all 0.0611
_refine_ls_R_factor_gt 0.0390
_refine_ls_shift/su_max 0.009
_refine_ls_shift/su_mean 0.001
_refine_ls_structure_factor_coef Fsqd
_refine_ls_weighting_details 'calc w=1/[\s^2^(Fo^2^)+(0.0369P)^2^+0.6034P] where P=(Fo^2^+2Fc^2^)/3'
_refine_ls_weighting_scheme calc
_refine_ls_wR_factor_gt 0.0747
_refine_ls_wR_factor_ref 0.0808
_reflns_number_gt 5226
_reflns_number_total 6674
_reflns_threshold_expression >2sigma(I)
_cod_data_source_file c1pp05298e.txt
_cod_data_source_block ma0501
_cod_original_sg_symbol_Hall P2c-2n
_cod_original_sg_symbol_H-M Pna2(1)
_cod_database_code 1515328

loop_
_symmetry_equiv_pos_as_xyz
'x, y, z'
'-x, -y, z+1/2'
'x+1/2, -y+1/2, z'
'-x+1/2, y+1/2, z+1/2'

loop_
_atom_site_label
_atom_site_type_symbol
_atom_site_fract_x
_atom_site_fract_y
_atom_site_fract_z
_atom_site_U_iso_or_equiv
_atom_site_adp_type
_atom_site_occupancy
_atom_site_symmetry_multiplicity
_atom_site_calc_flag
Cl1 Cl 0.50862(6) 0.21672(6) 0.64947(4) 0.02486(19) Uani 1 1 d
Cl2 Cl 0.98091(5) 0.22003(6) 0.83861(4) 0.02320(19) Uani 1 1 d
N1 N 0.66258(19) 0.7622(2) 0.69182(13) 0.0110(5) Uani 1 1 d
H1N H 0.589(2) 0.7510(18) 0.6998(10) 0.013 Uiso 1 1 d
N2 N 0.82797(18) 0.7595(2) 0.79597(12) 0.0117(5) Uani 1 1 d
H2N H 0.8085(18) 0.8113(18) 0.7681(11) 0.014 Uiso 1 1 d
C1 C 0.6805(2) 0.8145(2) 0.62807(15) 0.0128(6) Uani 1 1 d
C2 C 0.8045(2) 0.8625(3) 0.62547(16) 0.0144(6) Uani 1 1 d
H2A H 0.866(2) 0.800(2) 0.6220(16) 0.017 Uiso 1 1 d
H2B H 0.812(2) 0.915(2) 0.6622(15) 0.017 Uiso 1 1 d
C3 C 0.8235(2) 0.9259(3) 0.56165(18) 0.0198(7) Uani 1 1 d
H3 H 0.906(3) 0.953(2) 0.5621(14) 0.024 Uiso 1 1 d
C4 C 0.7334(2) 1.0207(3) 0.55753(17) 0.0179(7) Uani 1 1 d
H4A H 0.744(2) 1.068(3) 0.5907(18) 0.022 Uiso 1 1 d
H4B H 0.743(2) 1.067(2) 0.5144(17) 0.022 Uiso 1 1 d
C5 C 0.6079(2) 0.9733(3) 0.55888(16) 0.0139(6) Uani 1 1 d
H5 H 0.554(2) 1.030(3) 0.5565(16) 0.017 Uiso 1 1 d
C6 C 0.5905(2) 0.9093(3) 0.62261(16) 0.0147(6) Uani 1 1 d
H6A H 0.504(2) 0.878(2) 0.6243(14) 0.018 Uiso 1 1 d
H6B H 0.5965(19) 0.958(2) 0.6600(15) 0.018 Uiso 1 1 d
C7 C 0.6623(2) 0.7359(3) 0.57073(16) 0.0142(7) Uani 1 1 d
H7A H 0.718(2) 0.682(2) 0.5755(16) 0.017 Uiso 1 1 d
H7B H 0.582(3) 0.708(2) 0.5739(16) 0.017 Uiso 1 1 d
C8 C 0.6793(2) 0.7996(3) 0.50693(16) 0.0150(7) Uani 1 1 d
H8B H 0.673(2) 0.750(2) 0.4715(16) 0.018 Uiso 1 1 d
C9 C 0.5899(2) 0.8932(3) 0.50214(16) 0.0143(7) Uani 1 1 d
H9A H 0.509(2) 0.861(3) 0.5033(15) 0.017 Uiso 1 1 d
H9B H 0.601(2) 0.932(3) 0.4658(17) 0.017 Uiso 1 1 d
C10 C 0.8058(3) 0.8473(3) 0.50546(18) 0.0212(8) Uani 1 1 d
H10A H 0.867(3) 0.789(2) 0.5093(14) 0.025 Uiso 1 1 d
H10B H 0.817(2) 0.891(3) 0.4657(18) 0.025 Uiso 1 1 d
C11 C 0.7289(2) 0.6617(2) 0.70745(15) 0.0111(6) Uani 1 1 d
H1 H 0.808(2) 0.671(2) 0.6859(15) 0.013 Uiso 1 1 d
C12 C 0.6714(2) 0.5527(2) 0.68867(14) 0.0088(6) Uani 1 1 d
C13 C 0.7390(2) 0.4666(3) 0.66266(16) 0.0150(6) Uani 1 1 d
H13 H 0.825(2) 0.480(2) 0.6501(14) 0.018 Uiso 1 1 d
C14 C 0.6902(2) 0.3637(3) 0.65125(17) 0.0149(6) Uani 1 1 d
H14 H 0.742(2) 0.298(2) 0.6326(15) 0.018 Uiso 1 1 d
C15 C 0.5712(2) 0.3452(3) 0.66430(16) 0.0155(7) Uani 1 1 d
C16 C 0.5015(2) 0.4293(3) 0.69032(16) 0.0126(6) Uani 1 1 d
H16 H 0.421(2) 0.412(2) 0.6991(15) 0.015 Uiso 1 1 d
C17 C 0.5523(2) 0.5326(2) 0.70222(15) 0.0136(6) Uani 1 1 d
H17 H 0.504(2) 0.591(2) 0.7245(12) 0.016 Uiso 1 1 d
C18 C 0.8109(2) 0.8131(2) 0.85947(15) 0.0092(6) Uani 1 1 d
C19 C 0.6833(2) 0.8609(3) 0.86723(18) 0.0162(7) Uani 1 1 d
H19A H 0.627(2) 0.803(3) 0.8603(16) 0.019 Uiso 1 1 d
H19B H 0.666(2) 0.909(2) 0.8302(16) 0.019 Uiso 1 1 d
C20 C 0.6696(2) 0.9221(3) 0.93086(16) 0.0166(7) Uani 1 1 d
H20 H 0.588(2) 0.951(2) 0.9366(13) 0.020 Uiso 1 1 d
C21 C 0.7567(2) 1.0186(3) 0.93340(19) 0.0197(7) Uani 1 1 d
H21A H 0.743(2) 1.073(3) 0.8949(18) 0.024 Uiso 1 1 d
H21B H 0.744(2) 1.052(2) 0.9731(18) 0.024 Uiso 1 1 d
C22 C 0.8843(2) 0.9748(3) 0.92585(16) 0.0165(6) Uani 1 1 d
H22 H 0.946(2) 1.039(3) 0.9277(16) 0.020 Uiso 1 1 d
C23 C 0.8973(2) 0.9118(3) 0.86237(16) 0.0135(6) Uani 1 1 d
H23A H 0.984(2) 0.885(2) 0.8565(14) 0.016 Uiso 1 1 d
H23B H 0.8750(19) 0.963(2) 0.8282(15) 0.016 Uiso 1 1 d
C24 C 0.8372(2) 0.7360(3) 0.91638(15) 0.0121(6) Uani 1 1 d
H24A H 0.922(2) 0.702(2) 0.9114(16) 0.015 Uiso 1 1 d
H24B H 0.781(2) 0.668(2) 0.9164(15) 0.015 Uiso 1 1 d
C25 C 0.8236(2) 0.7981(3) 0.98010(16) 0.0160(7) Uani 1 1 d
H25 H 0.851(2) 0.747(2) 1.0148(16) 0.019 Uiso 1 1 d
C26 C 0.9113(2) 0.8973(3) 0.98177(15) 0.0167(7) Uani 1 1 d
H26A H 0.997(2) 0.872(3) 0.9788(16) 0.020 Uiso 1 1 d
H26B H 0.905(2) 0.935(3) 1.0281(17) 0.020 Uiso 1 1 d
C27 C 0.6963(3) 0.8422(3) 0.98664(17) 0.0176(7) Uani 1 1 d
H27A H 0.688(2) 0.878(2) 1.0280(18) 0.021 Uiso 1 1 d
H27B H 0.641(2) 0.777(2) 0.9901(14) 0.021 Uiso 1 1 d
C28 C 0.7543(2) 0.6616(2) 0.78177(16) 0.0099(6) Uani 1 1 d
H28 H 0.676(2) 0.661(2) 0.8022(14) 0.012 Uiso 1 1 d
C29 C 0.8130(2) 0.5543(3) 0.80150(14) 0.0113(6) Uani 1 1 d
C30 C 0.7463(2) 0.4670(2) 0.82571(15) 0.0107(6) Uani 1 1 d
H30 H 0.666(2) 0.477(2) 0.8298(13) 0.013 Uiso 1 1 d
C31 C 0.7964(2) 0.3637(2) 0.83708(17) 0.0135(6) Uani 1 1 d
H31 H 0.752(2) 0.313(2) 0.8516(15) 0.016 Uiso 1 1 d
C32 C 0.9157(2) 0.3496(2) 0.82393(15) 0.0130(6) Uani 1 1 d
C33 C 0.9851(2) 0.4348(3) 0.80129(17) 0.0172(7) Uani 1 1 d
H33 H 1.069(2) 0.423(2) 0.7932(16) 0.021 Uiso 1 1 d
C34 C 0.9337(2) 0.5362(3) 0.78974(15) 0.0133(6) Uani 1 1 d
H34 H 0.983(2) 0.590(2) 0.7769(12) 0.016 Uiso 1 1 d

loop_
_atom_site_aniso_label
_atom_site_aniso_U_11
_atom_site_aniso_U_22
_atom_site_aniso_U_33
_atom_site_aniso_U_23
_atom_site_aniso_U_13
_atom_site_aniso_U_12
Cl1 0.0265(3) 0.0148(4) 0.0333(5) -0.0068(4) 0.0016(3) -0.0072(3)
Cl2 0.0248(3) 0.0123(4) 0.0325(5) 0.0044(4) 0.0008(3) 0.0069(3)
N1 0.0116(9) 0.0085(13) 0.0127(13) -0.0006(11) -0.0004(9) 0.0032(8)
N2 0.0151(10) 0.0128(14) 0.0072(12) -0.0012(11) 0.0024(9) -0.0002(8)
C1 0.0128(11) 0.0150(16) 0.0104(16) 0.0016(13) -0.0005(10) 0.0012(10)
C2 0.0179(12) 0.0154(16) 0.0100(15) 0.0095(12) -0.0025(10) 0.0016(10)
C3 0.0144(12) 0.0232(18) 0.0219(18) 0.0077(15) 0.0000(11) -0.0067(11)
C4 0.0313(15) 0.0121(17) 0.0105(16) 0.0022(14) -0.0024(12) -0.0025(12)
C5 0.0193(13) 0.0112(15) 0.0110(14) 0.0063(13) 0.0023(10) 0.0043(11)
C6 0.0166(12) 0.0133(16) 0.0142(15) -0.0019(13) -0.0007(11) 0.0046(11)
C7 0.0151(12) 0.0106(16) 0.0168(18) -0.0058(15) -0.0018(11) 0.0012(11)
C8 0.0242(14) 0.0121(17) 0.0088(18) -0.0007(14) -0.0004(12) 0.0004(11)
C9 0.0184(13) 0.0151(18) 0.0093(16) -0.0014(13) -0.0020(11) -0.0001(11)
C10 0.0185(13) 0.024(2) 0.021(2) 0.0128(16) 0.0064(13) 0.0066(12)
C11 0.0091(10) 0.0177(15) 0.0065(14) -0.0021(11) 0.0010(9) 0.0022(9)
C12 0.0133(11) 0.0062(14) 0.0068(13) 0.0012(11) -0.0030(9) 0.0005(9)
C13 0.0112(11) 0.0219(16) 0.0118(16) -0.0004(12) 0.0005(10) 0.0016(10)
C14 0.0175(12) 0.0149(16) 0.0124(16) -0.0017(14) -0.0013(12) 0.0009(10)
C15 0.0162(12) 0.0140(16) 0.0162(16) -0.0004(13) -0.0049(11) -0.0030(10)
C16 0.0123(11) 0.0142(15) 0.0115(14) -0.0021(12) -0.0010(10) -0.0015(9)
C17 0.0130(12) 0.0130(15) 0.0150(15) -0.0010(12) -0.0019(10) 0.0027(10)
C18 0.0122(11) 0.0052(15) 0.0104(16) 0.0003(12) -0.0001(10) -0.0023(9)
C19 0.0097(11) 0.0173(17) 0.0216(17) 0.0005(14) -0.0017(10) 0.0061(10)
C20 0.0133(11) 0.0188(17) 0.0177(17) -0.0101(14) -0.0011(11) 0.0022(10)
C21 0.0238(14) 0.0134(18) 0.022(2) -0.0078(15) -0.0030(12) 0.0033(12)
C22 0.0184(13) 0.0133(16) 0.0176(17) 0.0028(14) -0.0063(11) -0.0056(11)
C23 0.0178(12) 0.0119(15) 0.0108(15) 0.0014(12) -0.0002(10) -0.0031(10)
C24 0.0156(11) 0.0112(16) 0.0094(16) -0.0043(14) -0.0019(11) -0.0009(10)
C25 0.0212(13) 0.0164(18) 0.0105(18) 0.0020(15) -0.0027(12) -0.0063(11)
C26 0.0176(13) 0.0184(18) 0.0139(17) -0.0047(14) -0.0030(11) -0.0035(11)
C27 0.0237(14) 0.020(2) 0.0092(17) -0.0019(14) 0.0040(12) -0.0093(12)
C28 0.0115(12) 0.0054(13) 0.0127(15) -0.0040(11) -0.0007(9) -0.0006(9)
C29 0.0127(11) 0.0161(16) 0.0050(13) -0.0028(12) -0.0018(9) -0.0007(9)
C30 0.0138(12) 0.0096(13) 0.0086(15) 0.0004(11) 0.0007(10) 0.0002(9)
C31 0.0177(12) 0.0116(15) 0.0113(15) 0.0028(13) 0.0021(12) -0.0045(10)
C32 0.0231(12) 0.0056(14) 0.0102(15) 0.0006(12) -0.0036(10) 0.0053(10)
C33 0.0101(11) 0.0211(17) 0.0204(16) -0.0055(13) 0.0006(11) 0.0000(10)
C34 0.0146(12) 0.0123(15) 0.0131(14) 0.0001(12) -0.0016(10) -0.0050(10)

loop_
_atom_type_symbol
_atom_type_description
_atom_type_scat_dispersion_real
_atom_type_scat_dispersion_imag
_atom_type_scat_source
C C 0.0033 0.0016 'International Tables Vol C Tables 4.2.6.8 and 6.1.1.4'
H H 0.0000 0.0000 'International Tables Vol C Tables 4.2.6.8 and 6.1.1.4'
N N 0.0061 0.0033 'International Tables Vol C Tables 4.2.6.8 and 6.1.1.4'
Cl Cl 0.1484 0.1585 'International Tables Vol C Tables 4.2.6.8 and 6.1.1.4'

loop_
_geom_angle_atom_site_label_1
_geom_angle_atom_site_label_2
_geom_angle_atom_site_label_3
_geom_angle
C11 N1 C1 118.9(2)
C11 N1 H1N 108.7(15)
C1 N1 H1N 111.9(15)
C28 N2 C18 117.1(2)
C28 N2 H2N 107.3(14)
C18 N2 H2N 104.1(14)
N1 C1 C2 108.8(2)
N1 C1 C6 107.1(2)
C2 C1 C6 108.7(2)
N1 C1 C7 114.3(2)
C2 C1 C7 109.4(2)
C6 C1 C7 108.4(2)
C1 C2 C3 110.4(2)
C1 C2 H2A 109.9(16)
C3 C2 H2A 102.2(19)
C1 C2 H2B 107.3(14)
C3 C2 H2B 109.2(17)
H2A C2 H2B 118(2)
C10 C3 C4 109.7(3)
C10 C3 C2 109.4(3)
C4 C3 C2 109.0(3)
C10 C3 H3 109.9(17)
C4 C3 H3 112.0(18)
C2 C3 H3 106.8(18)
C5 C4 C3 109.4(2)
C5 C4 H4A 110.2(18)
C3 C4 H4A 110.3(19)
C5 C4 H4B 107.6(14)
C3 C4 H4B 112.0(14)
H4A C4 H4B 107(3)
C4 C5 C9 110.1(3)
C4 C5 C6 108.7(2)
C9 C5 C6 108.9(3)
C4 C5 H5 109.7(18)
C9 C5 H5 110(2)
C6 C5 H5 110(2)
C1 C6 C5 110.7(2)
C1 C6 H6A 109.9(17)
C5 C6 H6A 109.2(17)
C1 C6 H6B 110.3(15)
C5 C6 H6B 111.7(17)
H6A C6 H6B 105(2)
C1 C7 C8 109.9(3)
C1 C7 H7A 105(2)
C8 C7 H7A 111(2)
C1 C7 H7B 107(2)
C8 C7 H7B 110.4(19)
H7A C7 H7B 113(3)
C9 C8 C10 109.5(3)
C9 C8 C7 110.2(3)
C10 C8 C7 108.6(2)
C9 C8 H8B 111.7(17)
C10 C8 H8B 106.8(15)
C7 C8 H8B 109.9(18)
C8 C9 C5 109.4(2)
C8 C9 H9A 108.4(18)
C5 C9 H9A 110.4(17)
C8 C9 H9B 111.1(19)
C5 C9 H9B 107(2)
H9A C9 H9B 111(3)
C3 C10 C8 110.0(2)
C3 C10 H10A 107.1(16)
C8 C10 H10A 112.0(16)
C3 C10 H10B 106.8(18)
C8 C10 H10B 109.6(17)
H10A C10 H10B 111(3)
N1 C11 C12 116.5(2)
N1 C11 C28 108.2(3)
C12 C11 C28 109.3(3)
N1 C11 H1 105.3(16)
C12 C11 H1 111.1(16)
C28 C11 H1 106.0(17)
C17 C12 C13 118.3(3)
C17 C12 C11 120.6(2)
C13 C12 C11 120.9(2)
C14 C13 C12 121.3(2)
C14 C13 H13 118.6(17)
C12 C13 H13 120.0(17)
C13 C14 C15 119.8(3)
C13 C14 H14 121.1(14)
C15 C14 H14 119.1(14)
C14 C15 C16 120.2(3)
C14 C15 Cl1 120.2(2)
C16 C15 Cl1 119.6(2)
C15 C16 C17 119.4(2)
C15 C16 H16 116.6(17)
C17 C16 H16 124.1(17)
C12 C17 C16 121.0(3)
C12 C17 H17 119.7(15)
C16 C17 H17 119.0(15)
N2 C18 C24 113.3(2)
N2 C18 C23 106.9(2)
C24 C18 C23 108.5(2)
N2 C18 C19 112.0(2)
C24 C18 C19 108.9(2)
C23 C18 C19 107.0(2)
C20 C19 C18 111.3(2)
C20 C19 H19A 114.9(19)
C18 C19 H19A 108.8(17)
C20 C19 H19B 111.7(18)
C18 C19 H19B 108.8(15)
H19A C19 H19B 101(2)
C19 C20 C21 109.7(3)
C19 C20 C27 109.2(3)
C21 C20 C27 109.2(3)
C19 C20 H20 111.8(17)
C21 C20 H20 108.7(17)
C27 C20 H20 108.3(16)
C20 C21 C22 109.5(2)
C20 C21 H21A 110.9(17)
C22 C21 H21A 106.2(15)
C20 C21 H21B 105.7(17)
C22 C21 H21B 112.3(17)
H21A C21 H21B 112(3)
C26 C22 C23 109.4(3)
C26 C22 C21 108.7(3)
C23 C22 C21 110.4(2)
C26 C22 H22 107.4(17)
C23 C22 H22 109.8(18)
C21 C22 H22 111.0(16)
C22 C23 C18 111.0(2)
C22 C23 H23A 110.4(17)
C18 C23 H23A 110.1(16)
C22 C23 H23B 106.7(16)
C18 C23 H23B 107.4(15)
H23A C23 H23B 111(2)
C25 C24 C18 110.5(2)
C25 C24 H24A 111.6(18)
C18 C24 H24A 109.7(18)
C25 C24 H24B 109.2(18)
C18 C24 H24B 111.3(17)
H24A C24 H24B 104(2)
C24 C25 C27 109.9(2)
C24 C25 C26 109.5(2)
C27 C25 C26 108.9(3)
C24 C25 H25 107.0(18)
C27 C25 H25 115.9(15)
C26 C25 H25 105.4(16)
C22 C26 C25 109.3(2)
C22 C26 H26A 109.4(17)
C25 C26 H26A 111.5(17)
C22 C26 H26B 114.6(18)
C25 C26 H26B 107.8(17)
H26A C26 H26B 104(2)
C25 C27 C20 109.5(2)
C25 C27 H27A 109.2(17)
C20 C27 H27A 111.8(18)
C25 C27 H27B 108.2(15)
C20 C27 H27B 115.1(15)
H27A C27 H27B 103(2)
N2 C28 C29 112.8(2)
N2 C28 C11 107.4(3)
C29 C28 C11 110.3(3)
N2 C28 H28 115.3(17)
C29 C28 H28 105.6(17)
C11 C28 H28 105.3(17)
C30 C29 C34 118.1(3)
C30 C29 C28 120.9(2)
C34 C29 C28 120.8(3)
C29 C30 C31 121.6(2)
C29 C30 H30 117.9(17)
C31 C30 H30 120.1(17)
C32 C31 C30 118.1(3)
C32 C31 H31 124.1(17)
C30 C31 H31 117.8(17)
C33 C32 C31 121.9(3)
C33 C32 Cl2 119.3(2)
C31 C32 Cl2 118.8(2)
C32 C33 C34 119.2(2)
C32 C33 H33 120.0(18)
C34 C33 H33 120.9(18)
C33 C34 C29 121.1(3)
C33 C34 H34 116.4(17)
C29 C34 H34 122.3(17)

loop_
_geom_bond_atom_site_label_1
_geom_bond_atom_site_label_2
_geom_bond_distance
Cl1 C15 1.735(3)
Cl2 C32 1.758(3)
N1 C11 1.464(4)
N1 C1 1.483(4)
N1 H1N 0.86(2)
N2 C28 1.477(4)
N2 C18 1.484(4)
N2 H2N 0.88(2)
C1 C2 1.515(4)
C1 C6 1.537(4)
C1 C7 1.539(4)
C2 C3 1.548(5)
C2 H2A 1.03(3)
C2 H2B 1.00(3)
C3 C10 1.520(5)
C3 C4 1.535(4)
C3 H3 0.99(3)
C4 C5 1.527(4)
C4 H4A 0.91(3)
C4 H4B 1.06(3)
C5 C9 1.541(5)
C5 C6 1.548(4)
C5 H5 0.92(3)
C6 H6A 1.05(2)
C6 H6B 0.98(3)
C7 C8 1.547(5)
C7 H7A 0.91(3)
C7 H7B 0.97(3)
C8 C9 1.519(4)
C8 C10 1.539(4)
C8 H8B 0.95(3)
C9 H9A 0.99(3)
C9 H9B 0.90(4)
C10 H10A 0.99(3)
C10 H10B 0.99(4)
C11 C12 1.521(4)
C11 C28 1.572(2)
C11 H1 1.01(3)
C12 C17 1.394(3)
C12 C13 1.399(4)
C13 C14 1.382(4)
C13 H13 1.01(3)
C14 C15 1.387(4)
C14 H14 1.06(3)
C15 C16 1.395(4)
C16 C17 1.397(4)
C16 H16 0.95(3)
C17 H17 1.00(3)
C18 C24 1.536(4)
C18 C23 1.543(4)
C18 C19 1.559(3)
C19 C20 1.525(5)
C19 H19A 0.96(3)
C19 H19B 0.99(3)
C20 C21 1.527(4)
C20 C27 1.540(5)
C20 H20 0.99(3)
C21 C22 1.541(4)
C21 H21A 1.05(4)
C21 H21B 0.93(4)
C22 C26 1.525(5)
C22 C23 1.532(5)
C22 H22 1.04(3)
C23 H23A 1.04(2)
C23 H23B 0.98(3)
C24 C25 1.531(5)
C24 H24A 1.05(3)
C24 H24B 1.04(3)
C25 C27 1.537(4)
C25 C26 1.556(4)
C25 H25 1.00(3)
C26 H26A 1.02(3)
C26 H26B 1.07(3)
C27 H27A 0.97(4)
C27 H27B 1.00(3)
C28 C29 1.515(4)
C28 H28 0.98(3)
C29 C30 1.391(4)
C29 C34 1.401(3)
C30 C31 1.392(4)
C30 H30 0.92(2)
C31 C32 1.384(3)
C31 H31 0.85(3)
C32 C33 1.377(4)
C33 C34 1.379(5)
C33 H33 0.97(3)
C34 H34 0.90(3)

loop_
_geom_hbond_atom_site_label_D
_geom_hbond_atom_site_label_H
_geom_hbond_atom_site_label_A
_geom_hbond_distance_DH
_geom_hbond_distance_HA
_geom_hbond_distance_DA
_geom_hbond_angle_DHA
N2 H2N N1 0.88(2) 2.36(2) 2.8589(19) 115.9(16)
